data_7115657
loop_
_publ_author_name
'Marc-Andre Legare'
'Marc-Andre Courtemanche'
'Frederic-Georges Fontaine'

_publ_section_title
;
 Lewis base activation of borane-dimethylsulfide into strongly reducing
 ion pairs for the transformation of carbon dioxide to methoxyboranes
;
_journal_name_full Chem.Commun.
_journal_page_first 11362
_journal_paper_doi 10.1039/C4cc04857A
_journal_volume 50
_journal_year 2014
_chemical_formula_moiety 'C14 H20 B N2, 0.5(B12 H12)'
_chemical_formula_sum 'C14 H26 B7 N2'
_chemical_formula_weight 298.04
_chemical_name_systematic
;
 ?
;
_space_group_crystal_system triclinic
_space_group_IT_number 2
_space_group_name_Hall '-P 1'
_space_group_name_H-M_alt 'P -1'
_symmetry_space_group_name_Hall '-P 1'
_symmetry_space_group_name_H-M 'P -1'
_atom_sites_solution_hydrogens mixed
_audit_creation_method SHELXL-2013
_cell_angle_alpha 96.336(2)
_cell_angle_beta 109.264(2)
_cell_angle_gamma 102.874(2)
_cell_formula_units_Z 2
_cell_length_a 9.6172(11)
_cell_length_b 9.7108(11)
_cell_length_c 10.0025(12)
_cell_measurement_reflns_used 2952
_cell_measurement_temperature 150(2)
_cell_measurement_theta_max 26.4
_cell_measurement_theta_min 2.2
_cell_volume 842.34(17)
_computing_cell_refinement 'SMART APEX II'
_computing_data_collection 'SMART APEX II  (Bruker, 2007)'
_computing_data_reduction 'SAINT+ (Bruker, 2007)'
_computing_molecular_graphics 'SHELXTL (Bruker, 2007)'
_computing_publication_material SHELXTL
_computing_structure_refinement 'SHELXL-2013 (Sheldrick, 2013)'
_computing_structure_solution 'SHELXS-2013 (Sheldrick, 2013)'
_diffrn_ambient_temperature 150(2)
_diffrn_measured_fraction_theta_full 0.999
_diffrn_measured_fraction_theta_max 0.999
_diffrn_measurement_device_type 'Bruker APEX II CCD area detector'
_diffrn_measurement_method '\w scans'
_diffrn_radiation_type MoK\a
_diffrn_radiation_wavelength 0.71073
_diffrn_reflns_av_R_equivalents 0.0262
_diffrn_reflns_av_unetI/netI 0.0414
_diffrn_reflns_Laue_measured_fraction_full 0.999
_diffrn_reflns_Laue_measured_fraction_max 0.999
_diffrn_reflns_limit_h_max 12
_diffrn_reflns_limit_h_min -12
_diffrn_reflns_limit_k_max 12
_diffrn_reflns_limit_k_min -12
_diffrn_reflns_limit_l_max 12
_diffrn_reflns_limit_l_min -12
_diffrn_reflns_number 7763
_diffrn_reflns_point_group_measured_fraction_full 0.999
_diffrn_reflns_point_group_measured_fraction_max 0.999
_diffrn_reflns_theta_full 25.242
_diffrn_reflns_theta_max 26.445
_diffrn_reflns_theta_min 2.196
_diffrn_source 'Fine focused sealed X-Ray tube'
_exptl_absorpt_coefficient_mu 0.062
_exptl_absorpt_correction_T_max 0.998
_exptl_absorpt_correction_T_min 0.993
_exptl_absorpt_correction_type multi-scan
_exptl_absorpt_process_details 'SADABS (Sheldrick, 1996)'
_exptl_crystal_colour colorless
_exptl_crystal_density_diffrn 1.175
_exptl_crystal_description plate
_exptl_crystal_F_000 318
_exptl_crystal_size_max 0.22
_exptl_crystal_size_mid 0.10
_exptl_crystal_size_min 0.04
_refine_diff_density_max 0.269
_refine_diff_density_min -0.166
_refine_diff_density_rms 0.044
_refine_ls_extinction_method none
_refine_ls_goodness_of_fit_ref 1.022
_refine_ls_hydrogen_treatment mixed
_refine_ls_matrix_type full
_refine_ls_number_parameters 244
_refine_ls_number_reflns 3464
_refine_ls_number_restraints 0
_refine_ls_restrained_S_all 1.022
_refine_ls_R_factor_all 0.0774
_refine_ls_R_factor_gt 0.0509
_refine_ls_shift/su_max 0.000
_refine_ls_shift/su_mean 0.000
_refine_ls_structure_factor_coef Fsqd
_refine_ls_weighting_details 'w=1/[\s^2^(Fo^2^)+(0.0732P)^2^+0.1851P] where P=(Fo^2^+2Fc^2^)/3'
_refine_ls_weighting_scheme calc
_refine_ls_wR_factor_gt 0.1273
_refine_ls_wR_factor_ref 0.1424
_reflns_Friedel_coverage 0.000
_reflns_number_gt 2462
_reflns_number_total 3464
_reflns_threshold_expression 'I > 2\s(I)'
_cod_data_source_file c4cc04857a2.cif
_cod_data_source_block JL0121
_cod_database_code 7115657
_shelx_space_group_comment
;
The symmetry employed for this shelxl refinement is uniquely defined
by the following loop, which should always be used as a source of
symmetry information in preference to the above space-group names.
They are only intended as comments.
;
_shelx_estimated_absorpt_t_min 0.6835
_shelx_estimated_absorpt_t_max 0.7454
_shelxl_version_number 2013-3

loop_
_space_group_symop_operation_xyz
'x, y, z'
'-x, -y, -z'

loop_
_atom_site_label
_atom_site_type_symbol
_atom_site_fract_x
_atom_site_fract_y
_atom_site_fract_z
_atom_site_U_iso_or_equiv
_atom_site_adp_type
_atom_site_occupancy
_atom_site_site_symmetry_order
_atom_site_calc_flag
_atom_site_refinement_flags_posn
_atom_site_refinement_flags_adp
C1 C 0.17085(18) 0.78484(17) 0.27981(18) 0.0215(4) Uani 1 1 d . .
C2 C 0.1398(2) 0.7332(2) 0.1372(2) 0.0320(4) Uani 1 1 d . .
H2 H 0.1209 0.6329 0.1039 0.038 Uiso 1 1 calc R U
C3 C 0.1357(2) 0.8264(2) 0.0399(2) 0.0361(5) Uani 1 1 d . .
H3 H 0.1128 0.7888 -0.0591 0.043 Uiso 1 1 calc R U
C4 C 0.1642(2) 0.9705(2) 0.08604(19) 0.0305(4) Uani 1 1 d . .
H4 H 0.1623 1.0329 0.0191 0.037 Uiso 1 1 calc R U
C5 C 0.19671(18) 1.02835(18) 0.23254(18) 0.0226(4) Uani 1 1 d . .
C6 C 0.2280(2) 1.17891(18) 0.2798(2) 0.0285(4) Uani 1 1 d . .
H6 H 0.2247 1.2406 0.2121 0.034 Uiso 1 1 calc R U
C7 C 0.2627(2) 1.23564(19) 0.4206(2) 0.0320(4) Uani 1 1 d . .
H7 H 0.2831 1.3367 0.4507 0.038 Uiso 1 1 calc R U
C8 C 0.2688(2) 1.14624(18) 0.52238(19) 0.0276(4) Uani 1 1 d . .
H8 H 0.2941 1.1875 0.6209 0.033 Uiso 1 1 calc R U
C9 C 0.23858(18) 1.00030(17) 0.48106(18) 0.0212(4) Uani 1 1 d . .
C10 C 0.20156(17) 0.93488(17) 0.33471(17) 0.0196(4) Uani 1 1 d . .
N1 N 0.18272(16) 0.68511(14) 0.38208(15) 0.0228(3) Uani 1 1 d . .
N2 N 0.24985(16) 0.90901(15) 0.59154(15) 0.0246(3) Uani 1 1 d . .
C11 C 0.0602(2) 0.54323(18) 0.3165(2) 0.0336(5) Uani 1 1 d . .
H11A H -0.0401 0.5614 0.2764 0.050 Uiso 1 1 calc R U
H11B H 0.0604 0.4858 0.3912 0.050 Uiso 1 1 calc R U
H11C H 0.0810 0.4904 0.2392 0.050 Uiso 1 1 calc R U
C12 C 0.3348(2) 0.6522(2) 0.4163(2) 0.0304(4) Uani 1 1 d . .
H12A H 0.3336 0.5891 0.3321 0.046 Uiso 1 1 calc R U
H12B H 0.3536 0.6037 0.4988 0.046 Uiso 1 1 calc R U
H12C H 0.4163 0.7422 0.4401 0.046 Uiso 1 1 calc R U
C13 C 0.1824(3) 0.9564(2) 0.6987(2) 0.0421(5) Uani 1 1 d . .
H13A H 0.2471 1.0506 0.7580 0.063 Uiso 1 1 calc R U
H13B H 0.1772 0.8857 0.7609 0.063 Uiso 1 1 calc R U
H13C H 0.0791 0.9635 0.6469 0.063 Uiso 1 1 calc R U
C14 C 0.4164(2) 0.9242(2) 0.6765(2) 0.0368(5) Uani 1 1 d . .
H14A H 0.4683 0.9062 0.6096 0.055 Uiso 1 1 calc R U
H14B H 0.4239 0.8542 0.7402 0.055 Uiso 1 1 calc R U
H14C H 0.4651 1.0220 0.7347 0.055 Uiso 1 1 calc R U
B1 B 0.1489(2) 0.7463(2) 0.5200(2) 0.0253(4) Uani 1 1 d . .
H1A H 0.179(2) 0.6802(19) 0.600(2) 0.033(5) Uiso 1 1 d . .
H1B H 0.028(2) 0.7515(18) 0.4775(19) 0.027(5) Uiso 1 1 d . .
B2 B 0.6396(2) 0.4228(2) 0.0807(2) 0.0242(4) Uani 1 1 d . .
H2B H 0.728(2) 0.3711(19) 0.131(2) 0.032(5) Uiso 1 1 d . .
B3 B 0.5207(2) 0.3636(2) -0.1051(2) 0.0231(4) Uani 1 1 d . .
H3B H 0.532(2) 0.267(2) -0.179(2) 0.036(5) Uiso 1 1 d . .
B4 B 0.6575(2) 0.5361(2) -0.0450(2) 0.0252(4) Uani 1 1 d . .
H4B H 0.767(2) 0.561(2) -0.071(2) 0.040(5) Uiso 1 1 d . .
B5 B 0.6622(2) 0.6113(2) 0.1270(2) 0.0262(5) Uani 1 1 d . .
H5B H 0.772(2) 0.687(2) 0.212(2) 0.038(5) Uiso 1 1 d . .
B6 B 0.5292(2) 0.4858(2) 0.1738(2) 0.0278(5) Uani 1 1 d . .
H6B H 0.548(2) 0.4772(19) 0.289(2) 0.035(5) Uiso 1 1 d . .
B7 B 0.4422(2) 0.3323(2) 0.0299(2) 0.0262(4) Uani 1 1 d . .
H7B H 0.395(2) 0.217(2) 0.044(2) 0.036(5) Uiso 1 1 d . .

loop_
_atom_site_aniso_label
_atom_site_aniso_U_11
_atom_site_aniso_U_22
_atom_site_aniso_U_33
_atom_site_aniso_U_23
_atom_site_aniso_U_13
_atom_site_aniso_U_12
C1 0.0193(8) 0.0215(9) 0.0234(9) 0.0064(7) 0.0063(7) 0.0065(7)
C2 0.0405(11) 0.0277(10) 0.0283(10) 0.0029(8) 0.0108(9) 0.0142(8)
C3 0.0495(12) 0.0419(12) 0.0205(9) 0.0070(8) 0.0125(9) 0.0196(10)
C4 0.0329(11) 0.0361(11) 0.0273(10) 0.0154(8) 0.0112(8) 0.0142(8)
C5 0.0171(8) 0.0256(9) 0.0270(9) 0.0098(7) 0.0079(7) 0.0076(7)
C6 0.0257(10) 0.0247(9) 0.0361(10) 0.0135(8) 0.0088(8) 0.0088(7)
C7 0.0318(10) 0.0193(9) 0.0413(11) 0.0051(8) 0.0087(9) 0.0076(8)
C8 0.0255(9) 0.0256(9) 0.0272(9) -0.0006(7) 0.0059(8) 0.0068(7)
C9 0.0166(8) 0.0240(9) 0.0230(9) 0.0073(7) 0.0058(7) 0.0066(7)
C10 0.0139(8) 0.0220(8) 0.0231(8) 0.0054(7) 0.0063(7) 0.0059(6)
N1 0.0216(8) 0.0202(7) 0.0257(8) 0.0077(6) 0.0068(6) 0.0055(6)
N2 0.0248(8) 0.0302(8) 0.0186(7) 0.0066(6) 0.0067(6) 0.0079(6)
C11 0.0329(11) 0.0208(9) 0.0420(11) 0.0045(8) 0.0124(9) 0.0005(8)
C12 0.0283(10) 0.0336(10) 0.0354(10) 0.0152(8) 0.0120(8) 0.0161(8)
C13 0.0581(14) 0.0431(12) 0.0314(11) 0.0061(9) 0.0273(10) 0.0103(10)
C14 0.0301(10) 0.0343(11) 0.0320(10) 0.0084(8) -0.0044(8) 0.0050(8)
B1 0.0256(11) 0.0245(10) 0.0268(11) 0.0100(8) 0.0107(9) 0.0046(8)
B2 0.0249(10) 0.0253(10) 0.0202(10) 0.0036(8) 0.0038(8) 0.0101(8)
B3 0.0238(10) 0.0243(10) 0.0190(9) 0.0007(8) 0.0055(8) 0.0078(8)
B4 0.0251(11) 0.0236(10) 0.0281(10) 0.0038(8) 0.0117(9) 0.0069(8)
B5 0.0208(10) 0.0263(10) 0.0239(10) -0.0044(8) 0.0014(8) 0.0067(8)
B6 0.0352(12) 0.0322(11) 0.0189(10) 0.0070(8) 0.0087(9) 0.0158(9)
B7 0.0282(11) 0.0218(10) 0.0315(11) 0.0076(8) 0.0132(9) 0.0080(8)

loop_
_atom_type_symbol
_atom_type_description
_atom_type_scat_dispersion_real
_atom_type_scat_dispersion_imag
_atom_type_scat_source
C C 0.0033 0.0016 'International Tables Vol C Tables 4.2.6.8 and 6.1.1.4'
H H 0.0000 0.0000 'International Tables Vol C Tables 4.2.6.8 and 6.1.1.4'
B B 0.0013 0.0007 'International Tables Vol C Tables 4.2.6.8 and 6.1.1.4'
N N 0.0061 0.0033 'International Tables Vol C Tables 4.2.6.8 and 6.1.1.4'

loop_
_geom_angle_atom_site_label_1
_geom_angle_atom_site_label_2
_geom_angle_atom_site_label_3
_geom_angle
_geom_angle_site_symmetry_1
_geom_angle_site_symmetry_3
C2 C1 C10 121.50(15) . .
C2 C1 N1 119.64(15) . .
C10 C1 N1 118.75(14) . .
C1 C2 C3 120.72(17) . .
C1 C2 H2 119.6 . .
C3 C2 H2 119.6 . .
C4 C3 C2 120.41(17) . .
C4 C3 H3 119.8 . .
C2 C3 H3 119.8 . .
C3 C4 C5 120.68(16) . .
C3 C4 H4 119.7 . .
C5 C4 H4 119.7 . .
C4 C5 C6 120.23(16) . .
C4 C5 C10 120.00(15) . .
C6 C5 C10 119.76(16) . .
C7 C6 C5 120.63(16) . .
C7 C6 H6 119.7 . .
C5 C6 H6 119.7 . .
C6 C7 C8 120.52(16) . .
C6 C7 H7 119.7 . .
C8 C7 H7 119.7 . .
C9 C8 C7 120.67(16) . .
C9 C8 H8 119.7 . .
C7 C8 H8 119.7 . .
C8 C9 C10 121.22(15) . .
C8 C9 N2 119.46(15) . .
C10 C9 N2 119.28(14) . .
C9 C10 C1 126.11(15) . .
C9 C10 C5 117.20(14) . .
C1 C10 C5 116.69(15) . .
C1 N1 C12 108.79(12) . .
C1 N1 C11 111.44(13) . .
C12 N1 C11 106.96(13) . .
C1 N1 B1 111.07(12) . .
C12 N1 B1 114.90(14) . .
C11 N1 B1 103.54(13) . .
C9 N2 C13 111.41(13) . .
C9 N2 C14 109.45(13) . .
C13 N2 C14 106.59(15) . .
C9 N2 B1 111.07(13) . .
C13 N2 B1 103.94(14) . .
C14 N2 B1 114.20(13) . .
N1 C11 H11A 109.5 . .
N1 C11 H11B 109.5 . .
H11A C11 H11B 109.5 . .
N1 C11 H11C 109.5 . .
H11A C11 H11C 109.5 . .
H11B C11 H11C 109.5 . .
N1 C12 H12A 109.5 . .
N1 C12 H12B 109.5 . .
H12A C12 H12B 109.5 . .
N1 C12 H12C 109.5 . .
H12A C12 H12C 109.5 . .
H12B C12 H12C 109.5 . .
N2 C13 H13A 109.5 . .
N2 C13 H13B 109.5 . .
H13A C13 H13B 109.5 . .
N2 C13 H13C 109.5 . .
H13A C13 H13C 109.5 . .
H13B C13 H13C 109.5 . .
N2 C14 H14A 109.5 . .
N2 C14 H14B 109.5 . .
H14A C14 H14B 109.5 . .
N2 C14 H14C 109.5 . .
H14A C14 H14C 109.5 . .
H14B C14 H14C 109.5 . .
N2 B1 N1 111.62(13) . .
N2 B1 H1A 107.9(10) . .
N1 B1 H1A 108.0(10) . .
N2 B1 H1B 105.4(9) . .
N1 B1 H1B 105.8(9) . .
H1A B1 H1B 118.1(13) . .
B7 B2 B3 59.89(11) . .
B7 B2 B5 107.77(14) . .
B3 B2 B5 107.49(13) . .
B7 B2 B6 60.00(12) . .
B3 B2 B6 107.68(14) . .
B5 B2 B6 59.85(11) . .
B7 B2 B4 107.91(14) . .
B3 B2 B4 59.97(11) . .
B5 B2 B4 59.66(11) . .
B6 B2 B4 107.64(13) . .
B7 B2 H2B 120.8(10) . .
B3 B2 H2B 120.9(10) . .
B5 B2 H2B 123.2(10) . .
B6 B2 H2B 122.4(10) . .
B4 B2 H2B 122.1(10) . .
B7 B3 B5 60.15(11) . 2_665
B7 B3 B6 108.39(14) . 2_665
B5 B3 B6 60.14(12) 2_665 2_665
B7 B3 B2 60.02(11) . .
B5 B3 B2 108.25(13) 2_665 .
B6 B3 B2 108.44(13) 2_665 .
B7 B3 B4 108.19(14) . .
B5 B3 B4 108.16(13) 2_665 .
B6 B3 B4 60.09(11) 2_665 .
B2 B3 B4 60.20(11) . .
B7 B3 H3B 120.5(9) . .
B5 B3 H3B 120.5(9) 2_665 .
B6 B3 H3B 121.8(9) 2_665 .
B2 B3 H3B 121.9(9) . .
B4 B3 H3B 122.9(9) . .
B5 B4 B6 107.97(14) . 2_665
B5 B4 B3 107.76(14) . .
B6 B4 B3 59.84(11) 2_665 .
B5 B4 B7 60.03(11) . 2_665
B6 B4 B7 59.97(11) 2_665 2_665
B3 B4 B7 107.72(14) . 2_665
B5 B4 B2 60.13(11) . .
B6 B4 B2 107.95(14) 2_665 .
B3 B4 B2 59.83(11) . .
B7 B4 B2 108.13(14) 2_665 .
B5 B4 H4B 120.1(10) . .
B6 B4 H4B 123.7(10) 2_665 .
B3 B4 H4B 122.7(10) . .
B7 B4 H4B 122.2(10) 2_665 .
B2 B4 H4B 120.1(10) . .
B3 B5 B4 108.11(14) 2_665 .
B3 B5 B7 59.89(11) 2_665 2_665
B4 B5 B7 60.19(11) . 2_665
B3 B5 B6 59.96(11) 2_665 .
B4 B5 B6 108.28(14) . .
B7 B5 B6 108.04(14) 2_665 .
B3 B5 B2 108.09(14) 2_665 .
B4 B5 B2 60.21(11) . .
B7 B5 B2 108.32(14) 2_665 .
B6 B5 B2 60.10(11) . .
B3 B5 H5B 121.6(10) 2_665 .
B4 B5 H5B 121.4(10) . .
B7 B5 H5B 121.2(10) 2_665 .
B6 B5 H5B 122.0(10) . .
B2 B5 H5B 121.9(10) . .
B3 B6 B7 107.96(14) 2_665 .
B3 B6 B5 59.91(11) 2_665 .
B7 B6 B5 107.77(14) . .
B3 B6 B4 60.07(11) 2_665 2_665
B7 B6 B4 60.05(11) . 2_665
B5 B6 B4 107.95(14) . 2_665
B3 B6 B2 108.01(14) 2_665 .
B7 B6 B2 59.79(11) . .
B5 B6 B2 60.05(11) . .
B4 B6 B2 107.99(14) 2_665 .
B3 B6 H6B 121.4(9) 2_665 .
B7 B6 H6B 122.1(10) . .
B5 B6 H6B 121.7(10) . .
B4 B6 H6B 121.6(10) 2_665 .
B2 B6 H6B 122.0(9) . .
B3 B7 B2 60.09(11) . .
B3 B7 B5 59.95(11) . 2_665
B2 B7 B5 108.15(14) . 2_665
B3 B7 B6 108.00(14) . .
B2 B7 B6 60.21(11) . .
B5 B7 B6 107.79(14) 2_665 .
B3 B7 B4 107.83(14) . 2_665
B2 B7 B4 108.27(14) . 2_665
B5 B7 B4 59.78(11) 2_665 2_665
B6 B7 B4 59.99(11) . 2_665
B3 B7 H7B 121.2(9) . .
B2 B7 H7B 124.9(9) . .
B5 B7 H7B 118.1(9) 2_665 .
B6 B7 H7B 124.3(10) . .
B4 B7 H7B 119.9(9) 2_665 .

loop_
_geom_bond_atom_site_label_1
_geom_bond_atom_site_label_2
_geom_bond_distance
_geom_bond_site_symmetry_2
C1 C2 1.367(2) .
C1 C10 1.427(2) .
C1 N1 1.479(2) .
C2 C3 1.397(3) .
C2 H2 0.9500 .
C3 C4 1.360(3) .
C3 H3 0.9500 .
C4 C5 1.414(2) .
C4 H4 0.9500 .
C5 C6 1.417(2) .
C5 C10 1.436(2) .
C6 C7 1.355(3) .
C6 H6 0.9500 .
C7 C8 1.404(3) .
C7 H7 0.9500 .
C8 C9 1.368(2) .
C8 H8 0.9500 .
C9 C10 1.422(2) .
C9 N2 1.483(2) .
N1 C12 1.503(2) .
N1 C11 1.511(2) .
N1 B1 1.601(2) .
N2 C13 1.504(2) .
N2 C14 1.509(2) .
N2 B1 1.600(2) .
C11 H11A 0.9800 .
C11 H11B 0.9800 .
C11 H11C 0.9800 .
C12 H12A 0.9800 .
C12 H12B 0.9800 .
C12 H12C 0.9800 .
C13 H13A 0.9800 .
C13 H13B 0.9800 .
C13 H13C 0.9800 .
C14 H14A 0.9800 .
C14 H14B 0.9800 .
C14 H14C 0.9800 .
B1 H1A 1.085(18) .
B1 H1B 1.117(17) .
B2 B7 1.777(3) .
B2 B3 1.778(3) .
B2 B5 1.783(3) .
B2 B6 1.784(3) .
B2 B4 1.785(3) .
B2 H2B 1.089(18) .
B3 B7 1.775(3) .
B3 B5 1.776(3) 2_665
B3 B6 1.777(3) 2_665
B3 B4 1.781(3) .
B3 H3B 1.176(18) .
B4 B5 1.775(3) .
B4 B6 1.781(3) 2_665
B4 B7 1.782(3) 2_665
B4 H4B 1.15(2) .
B5 B3 1.776(3) 2_665
B5 B7 1.779(3) 2_665
B5 B6 1.780(3) .
B5 H5B 1.14(2) .
B6 B3 1.777(3) 2_665
B6 B7 1.781(3) .
B6 B4 1.781(3) 2_665
B6 H6B 1.125(19) .
B7 B5 1.779(3) 2_665
B7 B4 1.782(3) 2_665
B7 H7B 1.148(19) .

loop_
_geom_torsion_atom_site_label_1
_geom_torsion_atom_site_label_2
_geom_torsion_atom_site_label_3
_geom_torsion_atom_site_label_4
_geom_torsion
_geom_torsion_site_symmetry_1
_geom_torsion_site_symmetry_4
C10 C1 C2 C3 -0.7(3) . .
N1 C1 C2 C3 -176.75(16) . .
C1 C2 C3 C4 0.7(3) . .
C2 C3 C4 C5 -0.8(3) . .
C3 C4 C5 C6 179.27(16) . .
C3 C4 C5 C10 0.7(3) . .
C4 C5 C6 C7 -178.50(16) . .
C10 C5 C6 C7 0.1(3) . .
C5 C6 C7 C8 0.2(3) . .
C6 C7 C8 C9 -0.5(3) . .
C7 C8 C9 C10 0.5(3) . .
C7 C8 C9 N2 178.40(15) . .
C8 C9 C10 C1 178.79(15) . .
N2 C9 C10 C1 0.9(2) . .
C8 C9 C10 C5 -0.2(2) . .
N2 C9 C10 C5 -178.10(13) . .
C2 C1 C10 C9 -178.41(16) . .
N1 C1 C10 C9 -2.3(2) . .
C2 C1 C10 C5 0.6(2) . .
N1 C1 C10 C5 176.72(13) . .
C4 C5 C10 C9 178.49(15) . .
C6 C5 C10 C9 -0.1(2) . .
C4 C5 C10 C1 -0.6(2) . .
C6 C5 C10 C1 -179.18(14) . .
C2 C1 N1 C12 76.43(19) . .
C10 C1 N1 C12 -99.75(17) . .
C2 C1 N1 C11 -41.2(2) . .
C10 C1 N1 C11 142.57(15) . .
C2 C1 N1 B1 -156.13(16) . .
C10 C1 N1 B1 27.68(19) . .
C8 C9 N2 C13 41.6(2) . .
C10 C9 N2 C13 -140.53(16) . .
C8 C9 N2 C14 -76.06(19) . .
C10 C9 N2 C14 101.85(17) . .
C8 C9 N2 B1 156.93(15) . .
C10 C9 N2 B1 -25.16(19) . .
C9 N2 B1 N1 49.75(18) . .
C13 N2 B1 N1 169.67(14) . .
C14 N2 B1 N1 -74.61(18) . .
C1 N1 B1 N2 -51.14(18) . .
C12 N1 B1 N2 72.88(17) . .
C11 N1 B1 N2 -170.85(14) . .
B5 B2 B3 B7 -100.79(15) . .
B6 B2 B3 B7 -37.68(13) . .
B4 B2 B3 B7 -138.23(14) . .
B7 B2 B3 B5 37.32(13) . 2_665
B5 B2 B3 B5 -63.47(19) . 2_665
B6 B2 B3 B5 -0.36(18) . 2_665
B4 B2 B3 B5 -100.91(15) . 2_665
B7 B2 B3 B6 101.04(15) . 2_665
B5 B2 B3 B6 0.26(18) . 2_665
B6 B2 B3 B6 63.36(19) . 2_665
B4 B2 B3 B6 -37.19(13) . 2_665
B7 B2 B3 B4 138.23(14) . .
B5 B2 B3 B4 37.44(13) . .
B6 B2 B3 B4 100.55(15) . .
B7 B3 B4 B5 -0.32(18) . .
B5 B3 B4 B5 63.35(18) 2_665 .
B6 B3 B4 B5 100.87(15) 2_665 .
B2 B3 B4 B5 -37.72(13) . .
B7 B3 B4 B6 -101.19(15) . 2_665
B5 B3 B4 B6 -37.52(13) 2_665 2_665
B2 B3 B4 B6 -138.59(14) . 2_665
B7 B3 B4 B7 -63.68(18) . 2_665
B5 B3 B4 B7 -0.01(18) 2_665 2_665
B6 B3 B4 B7 37.51(14) 2_665 2_665
B2 B3 B4 B7 -101.08(15) . 2_665
B7 B3 B4 B2 37.40(13) . .
B5 B3 B4 B2 101.07(15) 2_665 .
B6 B3 B4 B2 138.59(14) 2_665 .
B7 B2 B4 B5 100.51(15) . .
B3 B2 B4 B5 137.79(14) . .
B6 B2 B4 B5 37.17(14) . .
B7 B2 B4 B6 -0.32(18) . 2_665
B3 B2 B4 B6 36.95(13) . 2_665
B5 B2 B4 B6 -100.83(15) . 2_665
B6 B2 B4 B6 -63.66(18) . 2_665
B7 B2 B4 B3 -37.28(13) . .
B5 B2 B4 B3 -137.79(14) . .
B6 B2 B4 B3 -100.62(15) . .
B7 B2 B4 B7 63.09(19) . 2_665
B3 B2 B4 B7 100.37(15) . 2_665
B5 B2 B4 B7 -37.42(13) . 2_665
B6 B2 B4 B7 -0.25(19) . 2_665
B6 B4 B5 B3 -0.11(19) 2_665 2_665
B3 B4 B5 B3 -63.32(18) . 2_665
B7 B4 B5 B3 37.29(13) 2_665 2_665
B2 B4 B5 B3 -100.91(15) . 2_665
B6 B4 B5 B7 -37.40(13) 2_665 2_665
B3 B4 B5 B7 -100.61(15) . 2_665
B2 B4 B5 B7 -138.20(15) . 2_665
B6 B4 B5 B6 63.36(18) 2_665 .
B3 B4 B5 B6 0.15(18) . .
B7 B4 B5 B6 100.75(15) 2_665 .
B2 B4 B5 B6 -37.44(13) . .
B6 B4 B5 B2 100.80(15) 2_665 .
B3 B4 B5 B2 37.59(13) . .
B7 B4 B5 B2 138.20(15) 2_665 .
B7 B2 B5 B3 0.18(18) . 2_665
B3 B2 B5 B3 63.36(18) . 2_665
B6 B2 B5 B3 -37.31(13) . 2_665
B4 B2 B5 B3 100.94(15) . 2_665
B7 B2 B5 B4 -100.75(15) . .
B3 B2 B5 B4 -37.58(13) . .
B6 B2 B5 B4 -138.25(15) . .
B7 B2 B5 B7 -63.22(19) . 2_665
B3 B2 B5 B7 -0.05(18) . 2_665
B6 B2 B5 B7 -100.71(15) . 2_665
B4 B2 B5 B7 37.53(14) . 2_665
B7 B2 B5 B6 37.50(13) . .
B3 B2 B5 B6 100.67(15) . .
B4 B2 B5 B6 138.25(15) . .
B4 B5 B6 B3 -100.78(15) . 2_665
B7 B5 B6 B3 -37.08(13) 2_665 2_665
B2 B5 B6 B3 -138.27(14) . 2_665
B3 B5 B6 B7 100.86(15) 2_665 .
B4 B5 B6 B7 0.08(18) . .
B7 B5 B6 B7 63.78(18) 2_665 .
B2 B5 B6 B7 -37.40(13) . .
B3 B5 B6 B4 37.43(13) 2_665 2_665
B4 B5 B6 B4 -63.35(18) . 2_665
B7 B5 B6 B4 0.35(18) 2_665 2_665
B2 B5 B6 B4 -100.83(15) . 2_665
B3 B5 B6 B2 138.27(14) 2_665 .
B4 B5 B6 B2 37.49(13) . .
B7 B5 B6 B2 101.19(15) 2_665 .
B7 B2 B6 B3 -100.71(15) . 2_665
B3 B2 B6 B3 -63.08(18) . 2_665
B5 B2 B6 B3 37.27(13) . 2_665
B4 B2 B6 B3 0.18(19) . 2_665
B3 B2 B6 B7 37.63(13) . .
B5 B2 B6 B7 137.98(14) . .
B4 B2 B6 B7 100.90(15) . .
B7 B2 B6 B5 -137.98(14) . .
B3 B2 B6 B5 -100.35(15) . .
B4 B2 B6 B5 -37.09(13) . .
B7 B2 B6 B4 -37.21(13) . 2_665
B3 B2 B6 B4 0.42(18) . 2_665
B5 B2 B6 B4 100.78(15) . 2_665
B4 B2 B6 B4 63.69(19) . 2_665
B5 B3 B7 B2 -138.41(14) 2_665 .
B6 B3 B7 B2 -101.13(15) 2_665 .
B4 B3 B7 B2 -37.48(13) . .
B6 B3 B7 B5 37.28(13) 2_665 2_665
B2 B3 B7 B5 138.41(14) . 2_665
B4 B3 B7 B5 100.93(15) . 2_665
B5 B3 B7 B6 -100.56(15) 2_665 .
B6 B3 B7 B6 -63.28(18) 2_665 .
B2 B3 B7 B6 37.85(13) . .
B4 B3 B7 B6 0.37(18) . .
B5 B3 B7 B4 -37.17(13) 2_665 2_665
B6 B3 B7 B4 0.11(19) 2_665 2_665
B2 B3 B7 B4 101.24(15) . 2_665
B4 B3 B7 B4 63.76(19) . 2_665
B5 B2 B7 B3 100.31(15) . .
B6 B2 B7 B3 137.74(14) . .
B4 B2 B7 B3 37.31(13) . .
B3 B2 B7 B5 -37.20(13) . 2_665
B5 B2 B7 B5 63.11(19) . 2_665
B6 B2 B7 B5 100.54(15) . 2_665
B4 B2 B7 B5 0.10(18) . 2_665
B3 B2 B7 B6 -137.74(14) . .
B5 B2 B7 B6 -37.43(13) . .
B4 B2 B7 B6 -100.43(15) . .
B3 B2 B7 B4 -100.49(15) . 2_665
B5 B2 B7 B4 -0.18(19) . 2_665
B6 B2 B7 B4 37.25(13) . 2_665
B4 B2 B7 B4 -63.18(19) . 2_665
B3 B6 B7 B3 63.00(18) 2_665 .
B5 B6 B7 B3 -0.28(18) . .
B4 B6 B7 B3 100.61(15) 2_665 .
B2 B6 B7 B3 -37.80(13) . .
B3 B6 B7 B2 100.80(15) 2_665 .
B5 B6 B7 B2 37.52(13) . .
B4 B6 B7 B2 138.41(15) 2_665 .
B3 B6 B7 B5 -0.34(19) 2_665 2_665
B5 B6 B7 B5 -63.62(18) . 2_665
B4 B6 B7 B5 37.27(14) 2_665 2_665
B2 B6 B7 B5 -101.14(15) . 2_665
B3 B6 B7 B4 -37.61(14) 2_665 2_665
B5 B6 B7 B4 -100.89(15) . 2_665
B2 B6 B7 B4 -138.41(15) . 2_665
